data_4108018
loop_
_publ_author_name
'Joseph J. Barchi'
'Rajeshri G. Karki'
'Marc C. Nicklaus'
'Maqbool A. Siddiqui'
'Clifford George'
'Igor A. Mikhailopulo'
'Victor E. Marquez'

_publ_section_title
;
 Comprehensive Structural Studies of 2',3'-Difluorinated Nucleosides:
 Comparison of Theory, Solution, and Solid State
;
_journal_name_full 'Journal of the American Chemical Society'
_journal_page_first 9048
_journal_page_last 9057
_journal_paper_doi 10.1021/ja800964g
_journal_volume 130
_journal_year 2008
_chemical_absolute_configuration syn
_chemical_formula_moiety 'C9 H10 F2 N2 O4 . 1/6(C2 H6 O)'
_chemical_formula_sum 'C9.33 H11 F2 N2 O4.17'
_chemical_formula_weight 255.87
_chemical_name_systematic
; 
 ? 
;
_space_group_IT_number 170
_symmetry_cell_setting hexagonal
_symmetry_space_group_name_Hall 'P 65'
_symmetry_space_group_name_H-M 'P 65'
_atom_sites_solution_hydrogens geom
_atom_sites_solution_primary direct
_atom_sites_solution_secondary difmap
_audit_creation_method SHELXL-97
_cell_angle_alpha 90.00
_cell_angle_beta 90.00
_cell_angle_gamma 120.00
_cell_formula_units_Z 12
_cell_length_a 23.159(1)
_cell_length_b 23.159(1)
_cell_length_c 7.016(1)
_cell_measurement_reflns_used 7029
_cell_measurement_temperature 198(2)
_cell_measurement_theta_max 64.708
_cell_measurement_theta_min 2.203
_cell_volume 3258.8(5)
_computing_cell_refinement 'Bruker SMART'
_computing_data_collection 'Bruker SMART'
_computing_data_reduction 'Bruker SHELXTL'
_computing_molecular_graphics 'Bruker SHELXTL'
_computing_publication_material 'Bruker SHELXTL'
_computing_structure_refinement 'SHELXL-97 (Sheldrick, 1997)'
_computing_structure_solution 'SHELXS-97 (Sheldrick, 1990)'
_diffrn_ambient_temperature 198(2)
_diffrn_measured_fraction_theta_full 0.990
_diffrn_measured_fraction_theta_max 0.990
_diffrn_measurement_device_type 'CCD area detector'
_diffrn_measurement_method 'omega scans'
_diffrn_radiation_monochromator 'Gobel mirrors'
_diffrn_radiation_source 'rotating anode'
_diffrn_radiation_type CuK\a
_diffrn_radiation_wavelength 1.54178
_diffrn_reflns_av_R_equivalents 0.0753
_diffrn_reflns_av_sigmaI/netI 0.0603
_diffrn_reflns_limit_h_max 22
_diffrn_reflns_limit_h_min -26
_diffrn_reflns_limit_k_max 24
_diffrn_reflns_limit_k_min -27
_diffrn_reflns_limit_l_max 8
_diffrn_reflns_limit_l_min -8
_diffrn_reflns_number 14903
_diffrn_reflns_theta_full 64.78
_diffrn_reflns_theta_max 64.78
_diffrn_reflns_theta_min 2.20
_diffrn_standards_decay_% 0.0
_exptl_absorpt_coefficient_mu 1.272
_exptl_absorpt_correction_T_max 0.962
_exptl_absorpt_correction_T_min 0.700
_exptl_absorpt_correction_type multi-scan
_exptl_absorpt_process_details sadabs
_exptl_crystal_colour clear
_exptl_crystal_density_diffrn 1.565
_exptl_crystal_description rod
_exptl_crystal_F_000 1588
_exptl_crystal_size_max 0.28
_exptl_crystal_size_mid 0.03
_exptl_crystal_size_min 0.03
_refine_diff_density_max 0.287
_refine_diff_density_min -0.211
_refine_diff_density_rms 0.045
_refine_ls_abs_structure_details 'Flack H D (1983), Acta Cryst. A39, 876-881'
_refine_ls_abs_structure_Flack 0.0(2)
_refine_ls_extinction_method none
_refine_ls_goodness_of_fit_ref 0.995
_refine_ls_hydrogen_treatment mixed
_refine_ls_matrix_type full
_refine_ls_number_parameters 410
_refine_ls_number_reflns 3500
_refine_ls_number_restraints 16
_refine_ls_restrained_S_all 0.993
_refine_ls_R_factor_all 0.0586
_refine_ls_R_factor_gt 0.0440
_refine_ls_shift/su_max 0.020
_refine_ls_shift/su_mean 0.001
_refine_ls_structure_factor_coef Fsqd
_refine_ls_weighting_details 'calc w=1/[\s^2^(Fo^2^)+(0.0423P)^2^+0.0000P] where P=(Fo^2^+2Fc^2^)/3'
_refine_ls_weighting_scheme calc
_refine_ls_wR_factor_gt 0.0925
_refine_ls_wR_factor_ref 0.0977
_reflns_number_gt 2703
_reflns_number_total 3500
_reflns_threshold_expression >2sigma(I)
_cod_data_source_file ja800964g-file004.cif
_cod_data_source_block xylFF
_cod_database_code 4108018

loop_
_symmetry_equiv_pos_as_xyz
'x, y, z'
'-y, x-y, z+2/3'
'-x+y, -x, z+1/3'
'-x, -y, z+1/2'
'y, -x+y, z+1/6'
'x-y, x, z+5/6'

loop_
_atom_site_label
_atom_site_type_symbol
_atom_site_fract_x
_atom_site_fract_y
_atom_site_fract_z
_atom_site_U_iso_or_equiv
_atom_site_adp_type
_atom_site_occupancy
_atom_site_symmetry_multiplicity
_atom_site_calc_flag
_atom_site_refinement_flags
_atom_site_disorder_assembly
_atom_site_disorder_group
N1 N 0.52045(12) 0.15723(12) 1.1089(4) 0.0355(6) Uani 1 1 d . . .
C2 C 0.53724(15) 0.13685(15) 1.2748(5) 0.0390(7) Uani 1 1 d . . .
N3 N 0.55498(13) 0.08898(13) 1.2498(4) 0.0389(6) Uani 1 1 d . . .
H3A H 0.5714(16) 0.0784(16) 1.347(5) 0.047 Uiso 1 1 d . . .
C4 C 0.56049(15) 0.06227(15) 1.0795(5) 0.0389(8) Uani 1 1 d . . .
C5 C 0.54447(15) 0.08789(15) 0.9133(5) 0.0379(8) Uani 1 1 d . . .
H5A H 0.5474 0.0729 0.7927 0.046 Uiso 1 1 calc R . .
C6 C 0.52539(14) 0.13335(15) 0.9332(5) 0.0381(7) Uani 1 1 d . . .
H6A H 0.5151 0.1494 0.8246 0.046 Uiso 1 1 calc R . .
O7 O 0.53684(12) 0.16029(11) 1.4306(3) 0.0476(6) Uani 1 1 d . . .
O8 O 0.57762(12) 0.01980(11) 1.0791(3) 0.0502(6) Uani 1 1 d . . .
C1' C 0.49818(16) 0.20629(15) 1.1329(5) 0.0405(8) Uani 1 1 d . . .
H1'A H 0.4692 0.1947 1.2450 0.049 Uiso 1 1 calc R . .
O7' O 0.46206(10) 0.20402(10) 0.9678(3) 0.0441(6) Uani 1 1 d . . .
C4' C 0.48889(17) 0.27019(16) 0.8878(5) 0.0449(8) Uani 1 1 d . . .
H4'A H 0.4640 0.2908 0.9377 0.054 Uiso 1 1 calc R . .
F9' F 0.60035(10) 0.29382(10) 0.8438(3) 0.0627(6) Uani 1 1 d . . .
C3' C 0.55943(18) 0.30813(16) 0.9577(5) 0.0486(9) Uani 1 1 d . . .
H3'A H 0.5759 0.3561 0.9656 0.058 Uiso 1 1 calc R . .
F8' F 0.53849(14) 0.31137(10) 1.2816(3) 0.0808(8) Uani 1 1 d . . .
C2' C 0.5558(2) 0.27791(16) 1.1514(5) 0.0497(9) Uani 1 1 d . . .
H2'A H 0.5977 0.2797 1.1854 0.060 Uiso 1 1 calc R . .
C5' C 0.4806(2) 0.26328(19) 0.6756(6) 0.0582(10) Uani 1 1 d . . .
H5'A H 0.5000 0.3073 0.6187 0.070 Uiso 1 1 calc R . .
H5'B H 0.5046 0.2420 0.6270 0.070 Uiso 1 1 calc R . .
O6' O 0.41241(15) 0.22503(14) 0.6213(4) 0.0718(8) Uani 1 1 d D . .
H6' H 0.399(2) 0.1823(8) 0.647(7) 0.086 Uiso 1 1 d D . .
C2B C 0.34701(16) 0.06570(16) -0.1360(5) 0.0436(8) Uani 1 1 d . A .
N3B N 0.36881(13) 0.02141(14) -0.1151(4) 0.0403(7) Uani 1 1 d . . .
H3BA H 0.3819(17) 0.0099(17) -0.209(5) 0.048 Uiso 1 1 d . . .
C4B C 0.37382(15) -0.00682(15) 0.0531(5) 0.0398(8) Uani 1 1 d . . .
C5B C 0.35595(16) 0.01599(17) 0.2201(5) 0.0456(8) Uani 1 1 d . . .
H5BA H 0.3595 0.0007 0.3397 0.055 Uiso 1 1 calc R . .
C6B C 0.33432(16) 0.05904(18) 0.2041(5) 0.0492(9) Uani 1 1 d . A .
H6BA H 0.3227 0.0734 0.3140 0.059 Uiso 1 1 calc R . .
O7B O 0.34345(12) 0.08782(12) -0.2934(3) 0.0540(7) Uani 1 1 d . . .
O8B O 0.39342(12) -0.04770(11) 0.0499(4) 0.0513(6) Uani 1 1 d . . .
N1B N 0.32841(13) 0.08326(14) 0.0305(4) 0.0438(7) Uani 1 1 d . . .
C1'B C 0.3124(6) 0.1425(7) 0.036(2) 0.041(3) Uani 0.450(10) 1 d PU A 1
H1'B H 0.3400 0.1744 -0.0621 0.049 Uiso 0.450(10) 1 calc PR A 1
C2'B C 0.2398(9) 0.1125(8) -0.029(3) 0.057(4) Uani 0.450(10) 1 d P A 1
H2'B H 0.2247 0.0703 -0.0964 0.069 Uiso 0.450(10) 1 calc PR A 1
F8'B F 0.2353(5) 0.1590(7) -0.1454(10) 0.091(3) Uani 0.450(10) 1 d P A 1
C3'B C 0.203(2) 0.1019(17) 0.150(5) 0.055(8) Uani 0.450(10) 1 d P A 1
H3'B H 0.1610 0.1022 0.1275 0.066 Uiso 0.450(10) 1 calc PR A 1
F9'B F 0.1923(5) 0.0524(5) 0.2530(14) 0.057(2) Uani 0.450(10) 1 d P A 1
O7'B O 0.3255(15) 0.1778(11) 0.204(5) 0.050(4) Uani 0.450(10) 1 d P A 1
C4'B C 0.2546(13) 0.1666(13) 0.262(4) 0.046(6) Uani 0.450(10) 1 d P A 1
H4'B H 0.2508 0.2045 0.2161 0.055 Uiso 0.450(10) 1 calc PR A 1
C5'B C 0.2496(7) 0.1647(7) 0.4771(19) 0.069(4) Uani 0.450(10) 1 d P A 1
H5'E H 0.2038 0.1504 0.5124 0.083 Uiso 0.450(10) 1 calc PR A 1
H5'F H 0.2599 0.1316 0.5247 0.083 Uiso 0.450(10) 1 calc PR A 1
O6'B O 0.2917(5) 0.2258(5) 0.5669(18) 0.098(4) Uani 0.450(10) 1 d P A 1
H6'B H 0.3277 0.2286 0.5897 0.146 Uiso 0.450(10) 1 calc PR A 1
C1'C C 0.2964(5) 0.1211(5) 0.0036(15) 0.036(2) Uani 0.550(10) 1 d PU A 2
H1'C H 0.3126 0.1483 -0.1122 0.044 Uiso 0.550(10) 1 calc PR A 2
C2'C C 0.2209(7) 0.0845(6) 0.013(2) 0.055(3) Uani 0.550(10) 1 d P A 2
H2'C H 0.2010 0.0359 0.0160 0.066 Uiso 0.550(10) 1 calc PR A 2
F8'C F 0.1967(4) 0.1065(4) -0.1359(9) 0.080(2) Uani 0.550(10) 1 d P A 2
C3'C C 0.2068(13) 0.1130(10) 0.196(3) 0.035(4) Uani 0.550(10) 1 d P A 2
H3'C H 0.1667 0.1170 0.1886 0.042 Uiso 0.550(10) 1 calc PR A 2
F9'C F 0.2034(4) 0.0652(4) 0.3440(12) 0.064(2) Uani 0.550(10) 1 d P A 2
O7'C O 0.3162(11) 0.1620(9) 0.170(4) 0.040(3) Uani 0.550(10) 1 d P A 2
C4'C C 0.2693(9) 0.1776(8) 0.225(3) 0.032(3) Uani 0.550(10) 1 d P A 2
H4'C H 0.2701 0.2115 0.1402 0.039 Uiso 0.550(10) 1 calc PR A 2
C5'C C 0.2779(5) 0.2008(5) 0.4259(15) 0.052(2) Uani 0.550(10) 1 d P A 2
H5'C H 0.2392 0.2032 0.4672 0.062 Uiso 0.550(10) 1 calc PR A 2
H5'D H 0.2828 0.1699 0.5084 0.062 Uiso 0.550(10) 1 calc PR A 2
O6'C O 0.3364(4) 0.2654(3) 0.4366(11) 0.081(3) Uani 0.550(10) 1 d P A 2
H6'A H 0.3661 0.2626 0.4917 0.122 Uiso 0.550(10) 1 calc PR A 2
O3S O 0.010(2) -0.062(2) -0.149(5) 0.302(15) Uiso 0.33 1 d PD . .
H3SA H 0.0207 -0.0744 -0.2449 0.453 Uiso 0.33 1 calc PR . .
C1S C -0.0169(17) -0.047(3) 0.016(6) 0.37(4) Uiso 0.33 1 d PD . .
H1SA H -0.0231 -0.0894 0.0536 0.440 Uiso 0.33 1 d PR . .
H1SC H -0.0588 -0.0483 0.0328 0.440 Uiso 0.33 1 d PR . .
C2S C 0.0475(9) -0.0057(10) 0.133(3) 0.113(6) Uiso 0.33 1 d PD . .
H2SD H 0.0317 -0.0165 0.2623 0.170 Uiso 0.33 1 d PR . .
H2SA H 0.0894 -0.0044 0.1220 0.170 Uiso 0.33 1 d PR . .
H2SB H 0.0532 0.0372 0.1009 0.170 Uiso 0.33 1 d PR . .

loop_
_atom_site_aniso_label
_atom_site_aniso_U_11
_atom_site_aniso_U_22
_atom_site_aniso_U_33
_atom_site_aniso_U_23
_atom_site_aniso_U_13
_atom_site_aniso_U_12
N1 0.0426(15) 0.0312(14) 0.0343(16) 0.0019(12) 0.0012(12) 0.0196(12)
C2 0.0395(18) 0.0335(17) 0.039(2) 0.0013(16) 0.0026(15) 0.0142(15)
N3 0.0476(16) 0.0394(15) 0.0349(16) -0.0034(12) -0.0024(12) 0.0257(13)
C4 0.0367(17) 0.0363(17) 0.044(2) -0.0003(15) 0.0055(15) 0.0184(14)
C5 0.0411(18) 0.0375(18) 0.0347(19) -0.0046(14) 0.0012(15) 0.0193(15)
C6 0.0346(17) 0.0389(17) 0.0352(19) 0.0039(15) 0.0048(14) 0.0142(14)
O7 0.0653(15) 0.0465(13) 0.0370(15) -0.0090(11) -0.0039(12) 0.0324(12)
O8 0.0671(15) 0.0543(14) 0.0440(15) -0.0001(12) 0.0045(12) 0.0415(13)
C1' 0.0487(19) 0.0385(18) 0.037(2) 0.0045(14) 0.0073(15) 0.0239(16)
O7' 0.0457(13) 0.0401(12) 0.0479(15) 0.0121(11) 0.0050(11) 0.0224(11)
C4' 0.057(2) 0.0400(19) 0.044(2) 0.0068(16) 0.0113(17) 0.0292(17)
F9' 0.0552(13) 0.0628(13) 0.0606(14) -0.0044(11) 0.0122(10) 0.0223(11)
C3' 0.062(2) 0.0339(18) 0.045(2) 0.0038(16) 0.0134(18) 0.0198(17)
F8' 0.152(2) 0.0488(12) 0.0443(13) 0.0003(11) 0.0204(14) 0.0525(15)
C2' 0.071(2) 0.0345(18) 0.043(2) -0.0045(15) -0.0007(18) 0.0256(18)
C5' 0.077(3) 0.045(2) 0.050(3) 0.0110(17) 0.002(2) 0.029(2)
O6' 0.078(2) 0.0600(16) 0.075(2) 0.0174(15) -0.0163(16) 0.0324(16)
C2B 0.0352(18) 0.0392(19) 0.053(2) 0.0067(17) -0.0078(16) 0.0160(16)
N3B 0.0427(15) 0.0427(16) 0.0378(19) 0.0031(13) -0.0002(13) 0.0232(13)
C4B 0.0332(17) 0.0372(18) 0.047(2) 0.0083(16) 0.0019(15) 0.0163(15)
C5B 0.049(2) 0.058(2) 0.040(2) 0.0101(17) 0.0019(15) 0.0346(18)
C6B 0.046(2) 0.062(2) 0.044(2) 0.0099(18) 0.0045(16) 0.0306(18)
O7B 0.0623(16) 0.0559(15) 0.0462(16) 0.0132(12) -0.0061(12) 0.0314(13)
O8B 0.0665(16) 0.0523(14) 0.0466(16) 0.0034(11) 0.0007(12) 0.0383(13)
N1B 0.0435(16) 0.0501(16) 0.0468(19) 0.0141(14) 0.0067(13) 0.0302(14)
C1'B 0.038(5) 0.042(5) 0.046(5) 0.004(4) -0.005(4) 0.023(4)
C2'B 0.067(12) 0.076(12) 0.052(8) -0.004(8) -0.012(7) 0.053(10)
F8'B 0.105(6) 0.165(10) 0.058(4) 0.035(5) 0.015(4) 0.109(7)
C3'B 0.051(9) 0.059(15) 0.068(16) -0.021(10) -0.009(10) 0.037(10)
F9'B 0.059(4) 0.038(4) 0.067(6) 0.004(4) -0.005(4) 0.020(3)
O7'B 0.033(7) 0.024(10) 0.077(13) -0.014(7) -0.014(6) 0.003(7)
C4'B 0.035(11) 0.042(10) 0.072(12) 0.034(8) 0.031(8) 0.028(9)
C5'B 0.081(9) 0.063(9) 0.069(10) -0.010(7) 0.008(6) 0.040(7)
O6'B 0.113(7) 0.101(7) 0.106(9) -0.038(7) -0.024(7) 0.075(6)
C1'C 0.043(4) 0.031(4) 0.036(4) -0.006(3) -0.001(3) 0.019(3)
C2'C 0.055(7) 0.050(7) 0.073(10) -0.010(6) -0.008(6) 0.036(6)
F8'C 0.082(4) 0.118(6) 0.063(3) -0.008(4) -0.025(3) 0.068(4)
C3'C 0.032(7) 0.018(6) 0.053(10) -0.008(6) 0.002(6) 0.012(5)
F9'C 0.060(4) 0.049(4) 0.077(5) 0.017(4) 0.007(4) 0.023(3)
O7'C 0.033(7) 0.018(7) 0.065(9) -0.021(5) -0.017(5) 0.010(6)
C4'C 0.023(7) 0.020(6) 0.045(8) 0.001(5) 0.009(6) 0.004(5)
C5'C 0.070(6) 0.059(6) 0.039(6) -0.014(5) -0.005(5) 0.041(5)
O6'C 0.102(5) 0.079(5) 0.088(6) -0.030(4) -0.046(5) 0.064(4)

loop_
_atom_type_symbol
_atom_type_description
_atom_type_scat_dispersion_real
_atom_type_scat_dispersion_imag
_atom_type_scat_source
C C 0.0181 0.0091 'International Tables Vol C Tables 4.2.6.8 and 6.1.1.4'
H H 0.0000 0.0000 'International Tables Vol C Tables 4.2.6.8 and 6.1.1.4'
N N 0.0311 0.0180 'International Tables Vol C Tables 4.2.6.8 and 6.1.1.4'
O O 0.0492 0.0322 'International Tables Vol C Tables 4.2.6.8 and 6.1.1.4'
F F 0.0727 0.0534 'International Tables Vol C Tables 4.2.6.8 and 6.1.1.4'

loop_
_geom_angle_atom_site_label_1
_geom_angle_atom_site_label_2
_geom_angle_atom_site_label_3
_geom_angle
_geom_angle_site_symmetry_1
_geom_angle_site_symmetry_3
C6 N1 C2 121.4(2) . .
C6 N1 C1' 122.9(3) . .
C2 N1 C1' 115.7(3) . .
O7 C2 N3 123.0(3) . .
O7 C2 N1 122.4(3) . .
N3 C2 N1 114.6(3) . .
C2 N3 C4 127.2(3) . .
O8 C4 N3 119.9(3) . .
O8 C4 C5 125.5(3) . .
N3 C4 C5 114.6(3) . .
C6 C5 C4 119.7(3) . .
C5 C6 N1 122.4(3) . .
O7' C1' N1 107.8(3) . .
O7' C1' C2' 106.8(3) . .
N1 C1' C2' 113.2(3) . .
C1' O7' C4' 110.2(2) . .
O7' C4' C3' 105.0(3) . .
O7' C4' C5' 107.9(3) . .
C3' C4' C5' 115.5(3) . .
F9' C3' C4' 110.0(3) . .
F9' C3' C2' 106.9(3) . .
C4' C3' C2' 103.3(3) . .
F8' C2' C3' 107.4(3) . .
F8' C2' C1' 108.9(3) . .
C3' C2' C1' 104.1(3) . .
O6' C5' C4' 112.0(3) . .
O7B C2B N3B 122.4(3) . .
O7B C2B N1B 122.7(3) . .
N3B C2B N1B 114.9(3) . .
C2B N3B C4B 126.9(3) . .
O8B C4B N3B 119.7(3) . .
O8B C4B C5B 125.6(3) . .
N3B C4B C5B 114.6(3) . .
C6B C5B C4B 119.8(3) . .
C5B C6B N1B 122.2(3) . .
C6B N1B C2B 121.5(3) . .
C6B N1B C1'C 124.1(5) . .
C2B N1B C1'C 114.1(5) . .
C6B N1B C1'B 116.2(6) . .
C2B N1B C1'B 121.3(6) . .
O7'B C1'B C2'B 112.9(18) . .
O7'B C1'B N1B 117.2(17) . .
C2'B C1'B N1B 106.1(10) . .
F8'B C2'B C3'B 111(2) . .
F8'B C2'B C1'B 108.2(11) . .
C3'B C2'B C1'B 104(2) . .
F9'B C3'B C2'B 118(3) . .
F9'B C3'B C4'B 106(3) . .
C2'B C3'B C4'B 99(2) . .
C1'B O7'B C4'B 103(2) . .
C5'B C4'B C3'B 117.3(18) . .
C5'B C4'B O7'B 109(2) . .
C3'B C4'B O7'B 105(2) . .
O6'B C5'B C4'B 114.5(16) . .
N1B C1'C O7'C 102.1(12) . .
N1B C1'C C2'C 117.5(7) . .
O7'C C1'C C2'C 103.5(13) . .
F8'C C2'C C1'C 109.0(10) . .
F8'C C2'C C3'C 104.8(15) . .
C1'C C2'C C3'C 103.1(14) . .
C4'C C3'C F9'C 108(2) . .
C4'C C3'C C2'C 103.6(17) . .
F9'C C3'C C2'C 101.8(17) . .
C4'C O7'C C1'C 112.2(17) . .
O7'C C4'C C5'C 112.7(17) . .
O7'C C4'C C3'C 101.5(18) . .
C5'C C4'C C3'C 112.4(15) . .
O6'C C5'C C4'C 108.2(9) . .
C1S O3S C1S 76(3) 6_554 .
O3S C1S O3S 110.6(19) 5 .
O3S C1S C1S 129(2) 5 6_554
O3S C1S C1S 36(2) . 6_554
O3S C1S C1S 68.1(18) 5 5
O3S C1S C1S 177(4) . 5
C1S C1S C1S 143.2(13) 6_554 5
O3S C1S C2S 147(3) 5 .
O3S C1S C2S 100(3) . .
C1S C1S C2S 83(3) 6_554 .
C1S C1S C2S 81.6(15) 5 .
O3S C1S C2S 138(6) 5 6_554
O3S C1S C2S 85(3) . 6_554
C1S C1S C2S 50.0(14) 6_554 6_554
C1S C1S C2S 94.5(6) 5 6_554
C2S C1S C2S 54.0(14) . 6_554
O3S C1S C2S 95(4) 5 5
O3S C1S C2S 134(4) . 5
C1S C1S C2S 135(2) 6_554 5
C1S C1S C2S 49.2(12) 5 5
C2S C1S C2S 53.2(12) . 5
C2S C1S C2S 100.8(12) 6_554 5
C1S C2S C2S 77(2) . 6_554
C1S C2S C2S 78(2) . 5
C2S C2S C2S 138.6(3) 6_554 5
C1S C2S C1S 48.4(6) . 5
C2S C2S C1S 90.0(11) 6_554 5
C2S C2S C1S 49.0(10) 5 5
C1S C2S C1S 48(2) . 6_554
C2S C2S C1S 48.4(11) 6_554 6_554
C2S C2S C1S 125.1(13) 5 6_554
C1S C2S C1S 90.8(19) 5 6_554

loop_
_geom_bond_atom_site_label_1
_geom_bond_atom_site_label_2
_geom_bond_distance
_geom_bond_site_symmetry_2
N1 C6 1.379(4) .
N1 C2 1.383(4) .
N1 C1' 1.474(4) .
C2 O7 1.223(4) .
C2 N3 1.373(4) .
N3 C4 1.380(4) .
C4 O8 1.231(4) .
C4 C5 1.438(4) .
C5 C6 1.337(4) .
C1' O7' 1.414(4) .
C1' C2' 1.528(5) .
O7' C4' 1.448(4) .
C4' C3' 1.499(5) .
C4' C5' 1.499(5) .
F9' C3' 1.400(4) .
C3' C2' 1.511(5) .
F8' C2' 1.380(4) .
C5' O6' 1.424(5) .
C2B O7B 1.237(4) .
C2B N3B 1.359(4) .
C2B N1B 1.375(4) .
N3B C4B 1.382(4) .
C4B O8B 1.238(4) .
C4B C5B 1.429(5) .
C5B C6B 1.325(5) .
C6B N1B 1.376(4) .
N1B C1'C 1.415(10) .
N1B C1'B 1.591(15) .
C1'B O7'B 1.38(2) .
C1'B C2'B 1.53(2) .
C2'B F8'B 1.398(16) .
C2'B C3'B 1.47(4) .
C3'B F9'B 1.27(4) .
C3'B C4'B 1.59(4) .
O7'B C4'B 1.58(4) .
C4'B C5'B 1.51(3) .
C5'B O6'B 1.404(15) .
C1'C O7'C 1.425(17) .
C1'C C2'C 1.516(17) .
C2'C F8'C 1.397(16) .
C2'C C3'C 1.55(3) .
C3'C C4'C 1.49(3) .
C3'C F9'C 1.49(3) .
O7'C C4'C 1.36(3) .
C4'C C5'C 1.49(2) .
C5'C O6'C 1.433(11) .
O3S C1S 0.90(5) 6_554
O3S C1S 1.437(11) .
C1S O3S 0.90(5) 5
C1S C1S 1.51(3) 6_554
C1S C1S 1.51(3) 5
C1S C2S 1.544(10) .
C1S C2S 1.99(5) 6_554
C1S C2S 2.02(5) 5
C2S C2S 1.655(13) 6_554
C2S C2S 1.655(13) 5
C2S C1S 1.99(5) 5
C2S C1S 2.02(5) 6_554

loop_
_geom_hbond_atom_site_label_D
_geom_hbond_atom_site_label_H
_geom_hbond_atom_site_label_A
_geom_hbond_distance_DH
_geom_hbond_distance_HA
_geom_hbond_distance_DA
_geom_hbond_angle_DHA
_geom_hbond_site_symmetry_A
N3 H3A O8B 0.87(4) 1.94(4) 2.814(4) 175(3) 4_656
O6' H6' O7B 0.897(10) 1.950(17) 2.816(4) 162(4) 1_556
N3B H3BA O8 0.82(3) 2.05(4) 2.870(4) 173(4) 4_653
O6'B H6'B O6' 0.82 2.02 2.830(9) 172.3 .
O6'C H6'A O6' 0.82 1.91 2.702(6) 160.6 .

loop_
_geom_torsion_atom_site_label_1
_geom_torsion_atom_site_label_2
_geom_torsion_atom_site_label_3
_geom_torsion_atom_site_label_4
_geom_torsion
_geom_torsion_site_symmetry_1
_geom_torsion_site_symmetry_4
C6 N1 C2 O7 175.7(3) . .
C1' N1 C2 O7 -3.4(4) . .
C6 N1 C2 N3 -3.6(4) . .
C1' N1 C2 N3 177.2(3) . .
O7 C2 N3 C4 -176.2(3) . .
N1 C2 N3 C4 3.1(4) . .
C2 N3 C4 O8 179.3(3) . .
C2 N3 C4 C5 -1.0(4) . .
O8 C4 C5 C6 178.9(3) . .
N3 C4 C5 C6 -0.7(4) . .
C4 C5 C6 N1 0.1(4) . .
C2 N1 C6 C5 2.2(4) . .
C1' N1 C6 C5 -178.7(3) . .
C6 N1 C1' O7' 20.9(4) . .
C2 N1 C1' O7' -160.0(2) . .
C6 N1 C1' C2' -97.0(3) . .
C2 N1 C1' C2' 82.1(3) . .
N1 C1' O7' C4' -126.8(3) . .
C2' C1' O7' C4' -4.8(3) . .
C1' O7' C4' C3' 23.7(3) . .
C1' O7' C4' C5' 147.4(3) . .
O7' C4' C3' F9' 81.5(3) . .
C5' C4' C3' F9' -37.3(4) . .
O7' C4' C3' C2' -32.4(3) . .
C5' C4' C3' C2' -151.2(3) . .
F9' C3' C2' F8' 157.6(3) . .
C4' C3' C2' F8' -86.3(3) . .
F9' C3' C2' C1' -87.0(3) . .
C4' C3' C2' C1' 29.2(3) . .
O7' C1' C2' F8' 98.7(3) . .
N1 C1' C2' F8' -142.8(3) . .
O7' C1' C2' C3' -15.7(3) . .
N1 C1' C2' C3' 102.8(3) . .
O7' C4' C5' O6' 61.2(4) . .
C3' C4' C5' O6' 178.3(3) . .
O7B C2B N3B C4B -179.1(3) . .
N1B C2B N3B C4B 0.0(5) . .
C2B N3B C4B O8B 178.6(3) . .
C2B N3B C4B C5B -2.3(5) . .
O8B C4B C5B C6B -178.6(3) . .
N3B C4B C5B C6B 2.3(5) . .
C4B C5B C6B N1B -0.2(5) . .
C5B C6B N1B C2B -2.3(5) . .
C5B C6B N1B C1'C 170.1(6) . .
C5B C6B N1B C1'B -171.1(6) . .
O7B C2B N1B C6B -178.5(3) . .
N3B C2B N1B C6B 2.4(4) . .
O7B C2B N1B C1'C 8.3(6) . .
N3B C2B N1B C1'C -170.8(5) . .
O7B C2B N1B C1'B -10.3(7) . .
N3B C2B N1B C1'B 170.5(6) . .
C6B N1B C1'B O7'B 19(2) . .
C2B N1B C1'B O7'B -149.6(17) . .
C1'C N1B C1'B O7'B 139(4) . .
C6B N1B C1'B C2'B -108.0(11) . .
C2B N1B C1'B C2'B 83.2(11) . .
C1'C N1B C1'B C2'B 12(2) . .
O7'B C1'B C2'B F8'B 90(2) . .
N1B C1'B C2'B F8'B -140.3(12) . .
O7'B C1'B C2'B C3'B -28(3) . .
N1B C1'B C2'B C3'B 101.2(19) . .
F8'B C2'B C3'B F9'B 167(2) . .
C1'B C2'B C3'B F9'B -76(3) . .
F8'B C2'B C3'B C4'B -79(3) . .
C1'B C2'B C3'B C4'B 38(3) . .
C2'B C1'B O7'B C4'B 4(3) . .
N1B C1'B O7'B C4'B -120.1(18) . .
F9'B C3'B C4'B C5'B -35(3) . .
C2'B C3'B C4'B C5'B -158(2) . .
F9'B C3'B C4'B O7'B 86(3) . .
C2'B C3'B C4'B O7'B -37(3) . .
C1'B O7'B C4'B C5'B 147(2) . .
C1'B O7'B C4'B C3'B 20(3) . .
C3'B C4'B C5'B O6'B -173(2) . .
O7'B C4'B C5'B O6'B 67.9(19) . .
C6B N1B C1'C O7'C 38.4(13) . .
C2B N1B C1'C O7'C -148.6(12) . .
C1'B N1B C1'C O7'C -31(3) . .
C6B N1B C1'C C2'C -74.0(12) . .
C2B N1B C1'C C2'C 99.0(10) . .
C1'B N1B C1'C C2'C -143(3) . .
N1B C1'C C2'C F8'C -136.3(9) . .
O7'C C1'C C2'C F8'C 112.1(15) . .
N1B C1'C C2'C C3'C 112.8(14) . .
O7'C C1'C C2'C C3'C 1.2(18) . .
F8'C C2'C C3'C C4'C -92.6(19) . .
C1'C C2'C C3'C C4'C 21(2) . .
F8'C C2'C C3'C F9'C 154.9(13) . .
C1'C C2'C C3'C F9'C -91.1(14) . .
N1B C1'C O7'C C4'C -149.6(18) . .
C2'C C1'C O7'C C4'C -27(2) . .
C1'C O7'C C4'C C5'C 161.6(15) . .
C1'C O7'C C4'C C3'C 41(3) . .
F9'C C3'C C4'C O7'C 71(2) . .
C2'C C3'C C4'C O7'C -37(2) . .
F9'C C3'C C4'C C5'C -50(2) . .
C2'C C3'C C4'C C5'C -157.6(15) . .
O7'C C4'C C5'C O6'C 70.5(17) . .
C3'C C4'C C5'C O6'C -175.5(17) . .
C1S O3S C1S O3S 130(2) 6_554 5
C1S O3S C1S C1S 67(54) 6_554 5
C1S O3S C1S C2S -62(8) 6_554 .
C1S O3S C1S C2S -10(6) 6_554 6_554
C1S O3S C1S C2S -110(8) 6_554 5
O3S C1S C2S C2S -125(13) 5 6_554
O3S C1S C2S C2S 76(4) . 6_554
C1S C1S C2S C2S 44.6(8) 6_554 6_554
C1S C1S C2S C2S -101.9(8) 5 6_554
C2S C1S C2S C2S -146.4(7) 5 6_554
O3S C1S C2S C2S 21(12) 5 5
O3S C1S C2S C2S -138(4) . 5
C1S C1S C2S C2S -169.0(14) 6_554 5
C1S C1S C2S C2S 44.5(10) 5 5
C2S C1S C2S C2S 146.4(7) 6_554 5
O3S C1S C2S C1S -23(12) 5 5
O3S C1S C2S C1S 178(4) . 5
C1S C1S C2S C1S 146.5(8) 6_554 5
C2S C1S C2S C1S 101.9(8) 6_554 5
C2S C1S C2S C1S -44.5(10) 5 5
O3S C1S C2S C1S -170(13) 5 6_554
O3S C1S C2S C1S 31(4) . 6_554
C1S C1S C2S C1S -146.5(8) 5 6_554
C2S C1S C2S C1S -44.6(8) 6_554 6_554
C2S C1S C2S C1S 169.0(14) 5 6_554
